data_7251048
loop_
_publ_author_name
'Madu, Shadrack J.'
'Wang, Ke'
'F\'abi\'an, L\'aszl\'o'
'Li, Mingzhong'

_publ_section_title
;
 Novel multicomponent crystal forms of artesunate
;
_journal_issue 44
_journal_name_full CrystEngComm
_journal_page_first 7146
_journal_page_last 7169
_journal_paper_doi 10.1039/D5CE00279F
_journal_volume 27
_journal_year 2025
_chemical_absolute_configuration rm
_chemical_formula_moiety 'C19 H28 O8, C H4 N2 O, C2 H3 N'
_chemical_formula_sum 'C22 H35 N3 O9'
_chemical_formula_weight 485.53
_chemical_name_common 'artesunate urea acetonitrile solvate'
_space_group_crystal_system monoclinic
_space_group_IT_number 4
_space_group_name_Hall 'P 2yb'
_space_group_name_H-M_alt 'P 1 21 1'
_atom_sites_solution_hydrogens geom
_audit_creation_date 2025-09-17
_audit_creation_method
; 
Olex2 1.5 
(compiled 2025.07.13 svn.rb7424ae for OlexSys, GUI svn.r7314) 
;
_audit_update_record
;
2025-10-07 deposited with the CCDC.	2025-10-15 downloaded from the CCDC.
;
_cell_angle_alpha 90
_cell_angle_beta 98.315(3)
_cell_angle_gamma 90
_cell_formula_units_Z 2
_cell_length_a 10.5562(3)
_cell_length_b 7.3837(2)
_cell_length_c 15.7892(5)
_cell_measurement_reflns_used 5829
_cell_measurement_temperature 99.99(11)
_cell_measurement_theta_max 73.2760
_cell_measurement_theta_min 4.2120
_cell_volume 1217.73(6)
_computing_cell_refinement 'CrysAlisPro 1.171.43.144a (Rigaku OD, 2024)'
_computing_data_collection 'CrysAlisPro system (CCD 42.92a 64-bit (release 29-05-2023))'
_computing_data_reduction 'CrysAlisPro 1.171.43.144a (Rigaku OD, 2024)'
_computing_molecular_graphics 'Olex2 1.5 (Dolomanov et al., 2009)'
_computing_publication_material 'Olex2 1.5 (Dolomanov et al., 2009)'
_computing_structure_refinement 'SHELXL 2018/3 (Sheldrick, 2015)'
_diffrn_ambient_environment N~2~
_diffrn_ambient_temperature 99.99(11)
_diffrn_detector 'Hybrid Pixel Array Detector'
_diffrn_detector_area_resol_mean 10.0000
_diffrn_detector_type HyPix
_diffrn_measured_fraction_theta_full 0.984
_diffrn_measured_fraction_theta_max 0.921
_diffrn_measurement_details
; 
List of Runs (angles in degrees, time in seconds): 
  
  # Type    Start    End  Width  t~exp~   \w     \q     \k     \f   Frames 
#-------------------------------------------------------------------------- 
  1  \w    -61.00 -20.00   0.50    0.95    --  -46.79  82.00 -54.00   82 
  2  \w    -16.00  26.00   0.50    0.95    --  -46.79  82.00 -54.00   84 
  3  \w    -20.00  56.00   0.50    0.95    --   46.79 -82.00-176.00  152 
  4  \w   -148.00-122.00   0.50    3.82    --  -91.75 -82.00-176.00   52 
  5  \w    -73.00 -27.00   0.50    3.82    --  -91.75  82.00 -54.00   92 
  6  \w    118.00 158.00   0.50    3.82    --  106.64  82.00 -54.00   80 
  7  \w    -40.00  25.00   0.50    0.95    --  -46.79  37.00-150.00  130 
  8  \w    -24.00  17.00   0.50    0.95    --  -46.79  19.00 -90.00   82 
  9  \w    -11.00  14.00   0.50    0.95    --   46.79 -19.00-120.00   50 
 10  \w    -16.00  11.00   0.50    0.95    --   46.79 -19.00 -60.00   54 
 11  \w    -24.00  12.00   0.50    0.95    --   46.79 -19.00-180.00   72 
 12  \w     -1.00  77.00   0.50    0.95    --   46.79 -99.00   0.00  156 
 13  \w   -135.00-103.00   0.50    3.82    --  -91.75 -45.00  60.00   64 
 14  \w   -137.00 -79.00   0.50    3.82    --  -91.75 -45.00-150.00  116 
 15  \w   -148.00 -79.00   0.50    3.82    --  -91.75 -45.00  90.00  138 
 16  \w   -162.00-109.00   0.50    3.82    --  -91.75 -61.00  60.00  106 
 17  \w    -50.00 -23.00   0.50    3.82    --  -91.75  45.00  90.00   54 
 18  \w    -51.00 -25.00   0.50    3.82    --  -91.75  45.00-120.00   52 
 19  \w    -49.00 -24.00   0.50    3.82    --  -91.75  45.00  60.00   50 
 20  \w   -157.00 -81.00   0.50    3.82    --  -91.75 -45.00-180.00  152 
 21  \w   -107.00 -82.00   0.50    3.82    --  -91.75 -30.00-120.00   50 
 22  \w    -70.00 -41.00   0.50    3.82    --  -91.75  61.00 -90.00   58 
 23  \w   -164.00-137.00   0.50    3.82    --  -91.75 -30.00-120.00   54 
 24  \w   -162.00-120.00   0.50    3.82    --  -91.75 -61.00 -90.00   84 
 25  \w   -154.00-100.00   0.50    3.82    --  -91.75 -61.00 150.00  108 
 26  \w    -48.00 -23.00   0.50    3.82    --  -91.75  45.00 150.00   50 
 27  \w   -153.00-103.00   0.50    3.82    --  -91.75 -94.00 150.00  100 
 28  \w    -50.00 -24.00   0.50    3.82    --  -91.75  45.00 -30.00   52 
 29  \w   -162.00-104.00   0.50    3.82    --  -91.75 -61.00-150.00  116 
 30  \w   -152.00 -99.00   0.50    3.82    --  -91.75 -61.00  90.00  106 
 31  \w     38.00 109.00   0.50    3.82    --  106.64-125.00  30.00  142 
 32  \w     34.00  71.00   0.50    3.82    --  106.64 -61.00 -30.00   74 
 33  \w     37.00 111.00   0.50    3.82    --  106.64-125.00 -60.00  148 
 34  \w    105.00 172.00   0.50    3.82    --  106.64  61.00   0.00  134 
 35  \w     36.00  62.00   0.50    3.82    --  106.64 -61.00  60.00   52 
 36  \w    106.00 133.00   0.50    3.82    --  106.64  45.00-120.00   54 
 37  \w    137.00 171.00   0.50    3.82    --  106.64  45.00-120.00   68 
 38  \w     35.00 101.00   0.50    3.82    --  106.64 -82.00-176.00  132 
;
_diffrn_measurement_device 'four-circle diffractometer'
_diffrn_measurement_device_type 'XtaLAB Synergy, Dualflex, HyPix'
_diffrn_measurement_method '\w scans'
_diffrn_orient_matrix_type 'CrysAlisPro convention (1999,Acta A55,543-557)'
_diffrn_orient_matrix_UB_11 -0.1267303000
_diffrn_orient_matrix_UB_12 0.0805767000
_diffrn_orient_matrix_UB_13 -0.0451546000
_diffrn_orient_matrix_UB_21 0.0156719000
_diffrn_orient_matrix_UB_22 0.1621641000
_diffrn_orient_matrix_UB_23 0.0619203000
_diffrn_orient_matrix_UB_31 0.0738331000
_diffrn_orient_matrix_UB_32 0.1035830000
_diffrn_orient_matrix_UB_33 -0.0620022000
_diffrn_radiation_monochromator mirror
_diffrn_radiation_probe x-ray
_diffrn_radiation_type 'Cu K\a'
_diffrn_radiation_wavelength 1.54184
_diffrn_reflns_av_R_equivalents 0.0708
_diffrn_reflns_av_unetI/netI 0.0162
_diffrn_reflns_Laue_measured_fraction_full 0.984
_diffrn_reflns_Laue_measured_fraction_max 0.921
_diffrn_reflns_limit_h_max 13
_diffrn_reflns_limit_h_min -12
_diffrn_reflns_limit_k_max 9
_diffrn_reflns_limit_k_min -8
_diffrn_reflns_limit_l_max 17
_diffrn_reflns_limit_l_min -19
_diffrn_reflns_number 7863
_diffrn_reflns_point_group_measured_fraction_full 0.971
_diffrn_reflns_point_group_measured_fraction_max 0.879
_diffrn_reflns_theta_full 67.684
_diffrn_reflns_theta_max 77.433
_diffrn_reflns_theta_min 2.828
_diffrn_source 'micro-focus sealed X-ray tube'
_diffrn_source_type 'PhotonJet (Cu) X-ray Source'
_exptl_absorpt_coefficient_mu 0.863
_exptl_absorpt_correction_T_max 1.00000
_exptl_absorpt_correction_T_min 0.78661
_exptl_absorpt_correction_type multi-scan
_exptl_absorpt_process_details
; 
CrysAlisPro 1.171.43.144a (Rigaku Oxford Diffraction, 2024) 
Empirical absorption correction using spherical harmonics, 
implemented in SCALE3 ABSPACK scaling algorithm. 
;
_exptl_crystal_density_diffrn 1.324
_exptl_crystal_description block
_exptl_crystal_F_000 520
_exptl_crystal_size_max 0.309
_exptl_crystal_size_mid 0.165
_exptl_crystal_size_min 0.142
_refine_diff_density_max 0.252
_refine_diff_density_min -0.291
_refine_diff_density_rms 0.062
_refine_ls_abs_structure_details
; 
 Classical Flack method preferred over Parsons because s.u. lower. 
;
_refine_ls_abs_structure_Flack 0.2(3)
_refine_ls_extinction_method none
_refine_ls_goodness_of_fit_ref 1.100
_refine_ls_hydrogen_treatment constr
_refine_ls_matrix_type full
_refine_ls_number_parameters 313
_refine_ls_number_reflns 7863
_refine_ls_number_restraints 1
_refine_ls_restrained_S_all 1.100
_refine_ls_R_factor_all 0.0726
_refine_ls_R_factor_gt 0.0659
_refine_ls_shift/su_max 0.000
_refine_ls_shift/su_mean 0.000
_refine_ls_structure_factor_coef Fsqd
_refine_ls_weighting_details 'w=1/[\s^2^(Fo^2^)+(0.0986P)^2^+0.8811P] where P=(Fo^2^+2Fc^2^)/3'
_refine_ls_weighting_scheme calc
_refine_ls_wR_factor_gt 0.1891
_refine_ls_wR_factor_ref 0.1972
_reflns_Friedel_coverage 0.769
_reflns_Friedel_fraction_full 0.954
_reflns_Friedel_fraction_max 0.831
_reflns_number_gt 7230
_reflns_number_total 7863
_reflns_threshold_expression 'I > 2\s(I)'
_twin_special_details
; 
Component 2 rotated by 2.6510\% 
around [0.94 0.20 0.26] (reciprocal) or [0.91 0.37 0.20] (direct) 
;
_cod_data_source_file d5ce00279f2.cif
_cod_data_source_block twin
_cod_depositor_comments 'Adding full bibliography for 7251047--7251052.cif.'
_cod_database_code 7251048
_shelx_shelxl_version_number 2018/3
_chemical_oxdiff_formula 'C22 H35 N3 O9'
_shelx_space_group_comment
; 
The symmetry employed for this shelxl refinement is uniquely defined 
by the following loop, which should always be used as a source of 
symmetry information in preference to the above space-group names. 
They are only intended as comments. 
;
_olex2_refinement_description
; 
1. Twinned data refinement 
 Scales: 0.448(3) 
 0.552(3) 
2. Fixed Uiso 
 At 1.2 times of: 
  All C(H) groups, All C(H,H) groups, All N(H,H) groups 
 At 1.5 times of: 
  All C(H,H,H) groups, All O(H) groups 
3.a Ternary CH refined with riding coordinates: 
 C5A(H5AA), C6(H6), C8A(H8AA), C9(H9), C10(H10), C12(H12) 
3.b Secondary CH2 refined with riding coordinates: 
 C4(H4A,H4B), C5(H5A,H5B), C7(H7A,H7B), C8(H8A,H8B), C17(H17A,H17B), C18(H18A, 
 H18B) 
3.c X=CH2 refined with riding coordinates: 
 N1U(H1UA,H1UB), N3U(H3UA,H3UB) 
3.d Idealised Me refined as rotating group: 
 C3M(H3MA,H3MB,H3MC), C6M(H6MA,H6MB,H6MC), C9M(H9MA,H9MB,H9MC), C1S(H1SA,H1SB, 
 H1SC) 
3.e Idealised tetrahedral OH refined as rotating group: 
 O21(H21) 
;
_olex2_submission_special_instructions 'No special instructions were received'
_oxdiff_exptl_absorpt_empirical_details
; 
Empirical correction (ABSPACK) includes: 
- Absorption correction using spherical harmonics 
- Frame scaling 
;
_oxdiff_exptl_absorpt_empirical_full_max 1.657
_oxdiff_exptl_absorpt_empirical_full_min 0.567
_oxdiff_twin_integration_method simultaneous
_oxdiff_twin_items 2

loop_
_space_group_symop_operation_xyz
'x, y, z'
'-x, y+1/2, -z'

loop_
_atom_site_label
_atom_site_type_symbol
_atom_site_fract_x
_atom_site_fract_y
_atom_site_fract_z
_atom_site_U_iso_or_equiv
_atom_site_adp_type
_atom_site_occupancy
_atom_site_site_symmetry_order
_atom_site_calc_flag
_atom_site_refinement_flags_posn
_atom_site_refinement_flags_adp
_atom_site_refinement_flags_occupancy
_atom_site_disorder_assembly
_atom_site_disorder_group
O1 O 0.7470(4) 0.3483(5) 0.8687(2) 0.0340(8) Uani 1 1 d . . . . .
O2 O 0.7232(4) 0.2293(5) 0.7933(2) 0.0364(8) Uani 1 1 d . . . . .
C3 C 0.8095(5) 0.2742(8) 0.7357(3) 0.0376(12) Uani 1 1 d . . . . .
C3M C 0.7900(6) 0.1294(9) 0.6679(4) 0.0447(14) Uani 1 1 d . . . . .
H3MA H 0.698345 0.116687 0.647139 0.067 Uiso 1 1 calc R U . . .
H3MB H 0.823695 0.014069 0.692331 0.067 Uiso 1 1 calc R U . . .
H3MC H 0.835164 0.163142 0.620258 0.067 Uiso 1 1 calc R U . . .
C4 C 0.9481(6) 0.2884(9) 0.7802(4) 0.0407(13) Uani 1 1 d . . . . .
H4A H 0.958497 0.210036 0.831590 0.049 Uiso 1 1 calc R U . . .
H4B H 1.005670 0.241629 0.741003 0.049 Uiso 1 1 calc R U . . .
C5 C 0.9894(5) 0.4794(9) 0.8070(4) 0.0400(13) Uani 1 1 d . . . . .
H5A H 0.987051 0.553966 0.754676 0.048 Uiso 1 1 calc R U . . .
H5B H 1.079492 0.474956 0.835041 0.048 Uiso 1 1 calc R U . . .
C5A C 0.9105(5) 0.5755(8) 0.8673(3) 0.0342(12) Uani 1 1 d . . . . .
H5AA H 0.937690 0.523955 0.925668 0.041 Uiso 1 1 calc R U . . .
C6 C 0.9418(5) 0.7791(8) 0.8729(3) 0.0364(12) Uani 1 1 d . . . . .
H6 H 0.916471 0.832675 0.814792 0.044 Uiso 1 1 calc R U . . .
C6M C 1.0849(6) 0.8139(9) 0.8993(4) 0.0435(14) Uani 1 1 d . . . . .
H6MA H 1.113483 0.755658 0.954544 0.065 Uiso 1 1 calc R U . . .
H6MB H 1.100287 0.944645 0.904420 0.065 Uiso 1 1 calc R U . . .
H6MC H 1.132616 0.763843 0.855904 0.065 Uiso 1 1 calc R U . . .
C7 C 0.8635(6) 0.8725(8) 0.9342(4) 0.0391(12) Uani 1 1 d . . . . .
H7A H 0.888031 0.822797 0.992535 0.047 Uiso 1 1 calc R U . . .
H7B H 0.883352 1.003578 0.936159 0.047 Uiso 1 1 calc R U . . .
C8 C 0.7206(5) 0.8463(8) 0.9071(4) 0.0378(12) Uani 1 1 d . . . . .
H8A H 0.694689 0.905272 0.850984 0.045 Uiso 1 1 calc R U . . .
H8B H 0.673349 0.905403 0.949354 0.045 Uiso 1 1 calc R U . . .
C8A C 0.6847(5) 0.6456(8) 0.9004(3) 0.0335(11) Uani 1 1 d . . . . .
H8AA H 0.704116 0.594532 0.959480 0.040 Uiso 1 1 calc R U . . .
C9 C 0.5389(5) 0.6152(8) 0.8709(3) 0.0343(11) Uani 1 1 d . . . . .
H9 H 0.521080 0.483289 0.877484 0.041 Uiso 1 1 calc R U . . .
C9M C 0.4532(5) 0.7199(9) 0.9235(4) 0.0418(13) Uani 1 1 d . . . . .
H9MA H 0.482616 0.700443 0.984598 0.063 Uiso 1 1 calc R U . . .
H9MB H 0.364741 0.677275 0.909367 0.063 Uiso 1 1 calc R U . . .
H9MC H 0.457116 0.849373 0.910453 0.063 Uiso 1 1 calc R U . . .
C10 C 0.5128(5) 0.6592(7) 0.7761(3) 0.0320(11) Uani 1 1 d . . . . .
H10 H 0.537151 0.787477 0.766091 0.038 Uiso 1 1 calc R U . . .
O11 O 0.5808(4) 0.5401(5) 0.7290(2) 0.0328(8) Uani 1 1 d . . . . .
C12 C 0.7176(5) 0.5632(7) 0.7493(3) 0.0312(11) Uani 1 1 d . . . . .
H12 H 0.739220 0.689372 0.733341 0.037 Uiso 1 1 calc R U . . .
C12A C 0.7648(6) 0.5374(7) 0.8445(4) 0.0342(11) Uani 1 1 d . . . . .
O13 O 0.7698(4) 0.4433(5) 0.6951(2) 0.0344(8) Uani 1 1 d . . . . .
O14 O 0.3800(3) 0.6317(5) 0.7460(2) 0.0350(8) Uani 1 1 d . . . . .
C15 C 0.3346(5) 0.7048(7) 0.6692(3) 0.0338(11) Uani 1 1 d . . . . .
O16 O 0.4022(3) 0.7769(6) 0.6229(2) 0.0382(9) Uani 1 1 d . . . . .
C17 C 0.1917(5) 0.6943(9) 0.6521(4) 0.0373(12) Uani 1 1 d . . . . .
H17A H 0.155165 0.775161 0.692367 0.045 Uiso 1 1 calc R U . . .
H17B H 0.164371 0.568991 0.662519 0.045 Uiso 1 1 calc R U . . .
C18 C 0.1392(5) 0.7485(10) 0.5607(4) 0.0426(13) Uani 1 1 d . . . . .
H18A H 0.174596 0.868002 0.548118 0.051 Uiso 1 1 calc R U . . .
H18B H 0.167621 0.659165 0.520647 0.051 Uiso 1 1 calc R U . . .
C19 C -0.0047(5) 0.7584(8) 0.5463(3) 0.0367(12) Uani 1 1 d . . . . .
O20 O -0.0701(4) 0.7515(6) 0.6032(2) 0.0415(9) Uani 1 1 d . . . . .
O21 O -0.0506(4) 0.7794(8) 0.4650(2) 0.0506(12) Uani 1 1 d . . . . .
H21 H -0.130908 0.783389 0.459288 0.076 Uiso 1 1 calc R U . . .
N1U N -0.3476(4) 0.7439(7) 0.5547(3) 0.0392(11) Uani 1 1 d . . . . .
H1UA H -0.267423 0.719550 0.575311 0.047 Uiso 1 1 calc R U . . .
H1UB H -0.408696 0.722692 0.585784 0.047 Uiso 1 1 calc R U . . .
C2U C -0.3761(5) 0.8123(7) 0.4769(3) 0.0339(11) Uani 1 1 d . . . . .
N3U N -0.5006(5) 0.8452(8) 0.4480(3) 0.0418(11) Uani 1 1 d . . . . .
H3UA H -0.523208 0.889576 0.396341 0.050 Uiso 1 1 calc R U . . .
H3UB H -0.559236 0.822273 0.480950 0.050 Uiso 1 1 calc R U . . .
O4U O -0.2928(4) 0.8451(6) 0.4299(3) 0.0436(10) Uani 1 1 d . . . . .
C1S C -0.3971(7) 0.6684(10) 0.2433(4) 0.0502(15) Uani 1 1 d . . . . .
H1SA H -0.489187 0.685672 0.225634 0.075 Uiso 1 1 calc R U . . .
H1SB H -0.367625 0.748183 0.291714 0.075 Uiso 1 1 calc R U . . .
H1SC H -0.380432 0.542041 0.260341 0.075 Uiso 1 1 calc R U . . .
C2S C -0.3290(6) 0.7118(8) 0.1722(4) 0.0431(14) Uani 1 1 d . . . . .
N3S N -0.2771(6) 0.7478(11) 0.1161(4) 0.0599(16) Uani 1 1 d . . . . .

loop_
_atom_site_aniso_label
_atom_site_aniso_U_11
_atom_site_aniso_U_22
_atom_site_aniso_U_33
_atom_site_aniso_U_23
_atom_site_aniso_U_13
_atom_site_aniso_U_12
O1 0.034(2) 0.0286(18) 0.0372(18) 0.0008(14) -0.0029(15) 0.0007(15)
O2 0.036(2) 0.036(2) 0.0355(17) -0.0009(15) -0.0002(15) -0.0012(16)
C3 0.035(3) 0.037(3) 0.040(3) 0.006(2) 0.001(2) 0.012(2)
C3M 0.044(4) 0.039(3) 0.051(3) -0.003(3) 0.004(3) 0.006(3)
C4 0.031(3) 0.046(3) 0.045(3) 0.000(2) 0.003(2) 0.008(2)
C5 0.024(3) 0.050(3) 0.044(3) 0.005(3) 0.001(2) 0.002(2)
C5A 0.021(3) 0.042(3) 0.036(3) 0.001(2) -0.004(2) 0.002(2)
C6 0.027(3) 0.042(3) 0.037(3) 0.004(2) -0.003(2) -0.005(2)
C6M 0.030(3) 0.053(4) 0.045(3) 0.004(3) -0.002(2) -0.004(2)
C7 0.031(3) 0.040(3) 0.044(3) -0.004(2) -0.003(2) -0.003(2)
C8 0.029(3) 0.041(3) 0.041(3) -0.001(2) -0.001(2) -0.001(2)
C8A 0.024(3) 0.040(3) 0.035(2) 0.003(2) -0.002(2) 0.001(2)
C9 0.022(3) 0.043(3) 0.036(3) -0.001(2) -0.001(2) 0.002(2)
C9M 0.023(3) 0.057(4) 0.044(3) -0.006(3) 0.001(2) 0.004(2)
C10 0.017(2) 0.034(3) 0.043(3) -0.002(2) -0.0012(19) 0.0007(19)
O11 0.0192(17) 0.038(2) 0.0395(19) -0.0026(15) -0.0017(14) 0.0034(14)
C12 0.021(2) 0.037(3) 0.036(3) 0.000(2) 0.001(2) 0.001(2)
C12A 0.028(3) 0.031(3) 0.042(3) 0.001(2) -0.001(2) -0.001(2)
O13 0.0289(19) 0.038(2) 0.0353(18) 0.0018(15) 0.0021(14) 0.0045(15)
O14 0.0208(18) 0.045(2) 0.0372(18) 0.0017(16) -0.0013(14) 0.0012(15)
C15 0.024(3) 0.040(3) 0.035(3) -0.002(2) 0.000(2) 0.005(2)
O16 0.0218(17) 0.050(2) 0.0422(19) 0.0062(17) 0.0017(15) 0.0007(16)
C17 0.019(2) 0.050(3) 0.042(3) 0.002(2) 0.001(2) 0.004(2)
C18 0.024(3) 0.060(4) 0.042(3) 0.005(3) 0.001(2) 0.006(2)
C19 0.029(3) 0.045(3) 0.035(2) 0.002(2) 0.000(2) 0.004(2)
O20 0.0267(19) 0.056(2) 0.0411(19) 0.0022(18) 0.0027(15) 0.0045(18)
O21 0.0250(19) 0.085(3) 0.039(2) 0.011(2) -0.0022(16) 0.006(2)
N1U 0.019(2) 0.057(3) 0.040(2) 0.009(2) -0.0010(17) 0.000(2)
C2U 0.024(3) 0.040(3) 0.037(3) 0.001(2) 0.002(2) 0.000(2)
N3U 0.024(2) 0.057(3) 0.044(2) 0.009(2) -0.0004(19) 0.004(2)
O4U 0.027(2) 0.062(3) 0.041(2) 0.0106(18) 0.0023(16) 0.0025(18)
C1S 0.043(4) 0.045(3) 0.062(4) 0.006(3) 0.004(3) -0.002(3)
C2S 0.035(3) 0.043(3) 0.048(3) -0.005(3) -0.004(3) 0.003(2)
N3S 0.045(3) 0.085(5) 0.049(3) -0.009(3) 0.007(3) -0.003(3)

loop_
_atom_type_symbol
_atom_type_description
_atom_type_scat_dispersion_real
_atom_type_scat_dispersion_imag
_atom_type_scat_source
C C 0.0181 0.0091 'International Tables Vol C Tables 4.2.6.8 and 6.1.1.4'
H H 0.0000 0.0000 'International Tables Vol C Tables 4.2.6.8 and 6.1.1.4'
N N 0.0311 0.0180 'International Tables Vol C Tables 4.2.6.8 and 6.1.1.4'
O O 0.0492 0.0322 'International Tables Vol C Tables 4.2.6.8 and 6.1.1.4'

loop_
_exptl_crystal_face_index_h
_exptl_crystal_face_index_k
_exptl_crystal_face_index_l
_exptl_crystal_face_perp_dist
1 0 0 0.1675
-1 0 0 0.1250
0 1 -2 0.0703
0 -1 2 0.0718
-1 -2 -2 0.0706
0 1 2 0.0690
2 2 -1 0.1068
2 -1 -2 0.1389
-2 -1 2 0.1142
2 -2 -1 0.1005
0 1 0 0.0616
1 -2 -2 0.0819
-1 -2 2 0.0728
1 0 -2 0.1417
0 0 -1 0.0938
0 0 1 0.0700
1 0 2 0.1193
0 -2 -1 0.0741
-1 0 -2 0.1080

loop_
_geom_angle_atom_site_label_1
_geom_angle_atom_site_label_2
_geom_angle_atom_site_label_3
_geom_angle
_geom_angle_site_symmetry_1
_geom_angle_site_symmetry_3
_geom_angle_publ_flag
C12A O1 O2 111.7(4) . . ?
C3 O2 O1 109.2(4) . . ?
O2 C3 C3M 104.8(5) . . ?
O2 C3 C4 112.5(4) . . ?
O2 C3 O13 108.4(4) . . ?
C3M C3 C4 113.5(5) . . ?
O13 C3 C3M 107.4(4) . . ?
O13 C3 C4 110.0(5) . . ?
C3 C3M H3MA 109.5 . . ?
C3 C3M H3MB 109.5 . . ?
C3 C3M H3MC 109.5 . . ?
H3MA C3M H3MB 109.5 . . ?
H3MA C3M H3MC 109.5 . . ?
H3MB C3M H3MC 109.5 . . ?
C3 C4 H4A 108.7 . . ?
C3 C4 H4B 108.7 . . ?
H4A C4 H4B 107.6 . . ?
C5 C4 C3 114.1(5) . . ?
C5 C4 H4A 108.7 . . ?
C5 C4 H4B 108.7 . . ?
C4 C5 H5A 108.2 . . ?
C4 C5 H5B 108.2 . . ?
C4 C5 C5A 116.4(5) . . ?
H5A C5 H5B 107.3 . . ?
C5A C5 H5A 108.2 . . ?
C5A C5 H5B 108.2 . . ?
C5 C5A H5AA 106.7 . . ?
C5 C5A C6 110.9(5) . . ?
C5 C5A C12A 112.5(5) . . ?
C6 C5A H5AA 106.7 . . ?
C6 C5A C12A 112.8(4) . . ?
C12A C5A H5AA 106.7 . . ?
C5A C6 H6 107.8 . . ?
C6M C6 C5A 112.1(5) . . ?
C6M C6 H6 107.8 . . ?
C7 C6 C5A 110.3(5) . . ?
C7 C6 H6 107.8 . . ?
C7 C6 C6M 110.8(5) . . ?
C6 C6M H6MA 109.5 . . ?
C6 C6M H6MB 109.5 . . ?
C6 C6M H6MC 109.5 . . ?
H6MA C6M H6MB 109.5 . . ?
H6MA C6M H6MC 109.5 . . ?
H6MB C6M H6MC 109.5 . . ?
C6 C7 H7A 109.3 . . ?
C6 C7 H7B 109.3 . . ?
H7A C7 H7B 107.9 . . ?
C8 C7 C6 111.8(4) . . ?
C8 C7 H7A 109.3 . . ?
C8 C7 H7B 109.3 . . ?
C7 C8 H8A 109.3 . . ?
C7 C8 H8B 109.3 . . ?
C7 C8 C8A 111.6(5) . . ?
H8A C8 H8B 108.0 . . ?
C8A C8 H8A 109.3 . . ?
C8A C8 H8B 109.3 . . ?
C8 C8A H8AA 106.6 . . ?
C8 C8A C9 112.6(4) . . ?
C8 C8A C12A 113.2(5) . . ?
C9 C8A H8AA 106.6 . . ?
C12A C8A H8AA 106.6 . . ?
C12A C8A C9 110.9(4) . . ?
C8A C9 H9 107.6 . . ?
C9M C9 C8A 113.7(4) . . ?
C9M C9 H9 107.6 . . ?
C10 C9 C8A 107.1(4) . . ?
C10 C9 H9 107.6 . . ?
C10 C9 C9M 113.1(5) . . ?
C9 C9M H9MA 109.5 . . ?
C9 C9M H9MB 109.5 . . ?
C9 C9M H9MC 109.5 . . ?
H9MA C9M H9MB 109.5 . . ?
H9MA C9M H9MC 109.5 . . ?
H9MB C9M H9MC 109.5 . . ?
C9 C10 H10 110.2 . . ?
O11 C10 C9 110.6(4) . . ?
O11 C10 H10 110.2 . . ?
O11 C10 O14 106.6(4) . . ?
O14 C10 C9 109.1(4) . . ?
O14 C10 H10 110.2 . . ?
C10 O11 C12 112.2(4) . . ?
O11 C12 H12 108.1 . . ?
O11 C12 C12A 112.2(4) . . ?
C12A C12 H12 108.1 . . ?
O13 C12 O11 105.0(4) . . ?
O13 C12 H12 108.1 . . ?
O13 C12 C12A 115.0(4) . . ?
O1 C12A C5A 105.8(4) . . ?
O1 C12A C8A 104.1(4) . . ?
O1 C12A C12 109.9(4) . . ?
C8A C12A C5A 112.5(4) . . ?
C12 C12A C5A 112.2(4) . . ?
C12 C12A C8A 111.9(4) . . ?
C12 O13 C3 113.1(4) . . ?
C15 O14 C10 116.5(4) . . ?
O14 C15 C17 111.1(5) . . ?
O16 C15 O14 123.5(5) . . ?
O16 C15 C17 125.3(5) . . ?
C15 C17 H17A 109.2 . . ?
C15 C17 H17B 109.2 . . ?
C15 C17 C18 112.2(5) . . ?
H17A C17 H17B 107.9 . . ?
C18 C17 H17A 109.2 . . ?
C18 C17 H17B 109.2 . . ?
C17 C18 H18A 109.2 . . ?
C17 C18 H18B 109.2 . . ?
H18A C18 H18B 107.9 . . ?
C19 C18 C17 112.2(5) . . ?
C19 C18 H18A 109.2 . . ?
C19 C18 H18B 109.2 . . ?
O20 C19 C18 123.8(5) . . ?
O20 C19 O21 124.1(5) . . ?
O21 C19 C18 112.1(5) . . ?
C19 O21 H21 109.5 . . ?
H1UA N1U H1UB 120.0 . . ?
C2U N1U H1UA 120.0 . . ?
C2U N1U H1UB 120.0 . . ?
N1U C2U N3U 117.5(5) . . ?
O4U C2U N1U 122.6(5) . . ?
O4U C2U N3U 119.9(5) . . ?
C2U N3U H3UA 120.0 . . ?
C2U N3U H3UB 120.0 . . ?
H3UA N3U H3UB 120.0 . . ?
H1SA C1S H1SB 109.5 . . ?
H1SA C1S H1SC 109.5 . . ?
H1SB C1S H1SC 109.5 . . ?
C2S C1S H1SA 109.5 . . ?
C2S C1S H1SB 109.5 . . ?
C2S C1S H1SC 109.5 . . ?
N3S C2S C1S 178.9(7) . . ?

loop_
_geom_bond_atom_site_label_1
_geom_bond_atom_site_label_2
_geom_bond_distance
_geom_bond_site_symmetry_2
_geom_bond_publ_flag
O1 O2 1.473(5) . ?
O1 C12A 1.467(7) . ?
O2 C3 1.417(7) . ?
C3 C3M 1.505(9) . ?
C3 C4 1.532(8) . ?
C3 O13 1.438(7) . ?
C3M H3MA 0.9800 . ?
C3M H3MB 0.9800 . ?
C3M H3MC 0.9800 . ?
C4 H4A 0.9900 . ?
C4 H4B 0.9900 . ?
C4 C5 1.518(9) . ?
C5 H5A 0.9900 . ?
C5 H5B 0.9900 . ?
C5 C5A 1.527(8) . ?
C5A H5AA 1.0000 . ?
C5A C6 1.539(8) . ?
C5A C12A 1.554(7) . ?
C6 H6 1.0000 . ?
C6 C6M 1.529(8) . ?
C6 C7 1.525(8) . ?
C6M H6MA 0.9800 . ?
C6M H6MB 0.9800 . ?
C6M H6MC 0.9800 . ?
C7 H7A 0.9900 . ?
C7 H7B 0.9900 . ?
C7 C8 1.520(8) . ?
C8 H8A 0.9900 . ?
C8 H8B 0.9900 . ?
C8 C8A 1.529(8) . ?
C8A H8AA 1.0000 . ?
C8A C9 1.558(7) . ?
C8A C12A 1.533(8) . ?
C9 H9 1.0000 . ?
C9 C9M 1.525(8) . ?
C9 C10 1.517(7) . ?
C9M H9MA 0.9800 . ?
C9M H9MB 0.9800 . ?
C9M H9MC 0.9800 . ?
C10 H10 1.0000 . ?
C10 O11 1.413(6) . ?
C10 O14 1.428(6) . ?
O11 C12 1.444(6) . ?
C12 H12 1.0000 . ?
C12 C12A 1.525(7) . ?
C12 O13 1.399(6) . ?
O14 C15 1.350(6) . ?
C15 O16 1.215(7) . ?
C15 C17 1.496(7) . ?
C17 H17A 0.9900 . ?
C17 H17B 0.9900 . ?
C17 C18 1.522(8) . ?
C18 H18A 0.9900 . ?
C18 H18B 0.9900 . ?
C18 C19 1.504(7) . ?
C19 O20 1.212(7) . ?
C19 O21 1.314(7) . ?
O21 H21 0.8400 . ?
N1U H1UA 0.8800 . ?
N1U H1UB 0.8800 . ?
N1U C2U 1.322(7) . ?
C2U N3U 1.350(7) . ?
C2U O4U 1.254(7) . ?
N3U H3UA 0.8800 . ?
N3U H3UB 0.8800 . ?
C1S H1SA 0.9800 . ?
C1S H1SB 0.9800 . ?
C1S H1SC 0.9800 . ?
C1S C2S 1.452(10) . ?
C2S N3S 1.139(9) . ?

loop_
_geom_torsion_atom_site_label_1
_geom_torsion_atom_site_label_2
_geom_torsion_atom_site_label_3
_geom_torsion_atom_site_label_4
_geom_torsion
_geom_torsion_site_symmetry_1
_geom_torsion_site_symmetry_2
_geom_torsion_site_symmetry_3
_geom_torsion_site_symmetry_4
_geom_torsion_publ_flag
O1 O2 C3 C3M 172.2(4) . . . . ?
O1 O2 C3 C4 48.5(6) . . . . ?
O1 O2 C3 O13 -73.3(5) . . . . ?
O2 O1 C12A C5A -105.8(4) . . . . ?
O2 O1 C12A C8A 135.5(4) . . . . ?
O2 O1 C12A C12 15.5(6) . . . . ?
O2 C3 C4 C5 -94.6(6) . . . . ?
O2 C3 O13 C12 35.0(6) . . . . ?
C3 C4 C5 C5A 57.9(7) . . . . ?
C3M C3 C4 C5 146.7(5) . . . . ?
C3M C3 O13 C12 147.6(5) . . . . ?
C4 C3 O13 C12 -88.4(5) . . . . ?
C4 C5 C5A C6 -167.0(5) . . . . ?
C4 C5 C5A C12A -39.6(7) . . . . ?
C5 C5A C6 C6M -55.3(6) . . . . ?
C5 C5A C6 C7 -179.3(4) . . . . ?
C5 C5A C12A O1 71.6(6) . . . . ?
C5 C5A C12A C8A -175.4(5) . . . . ?
C5 C5A C12A C12 -48.2(6) . . . . ?
C5A C6 C7 C8 -57.7(6) . . . . ?
C6 C5A C12A O1 -162.0(4) . . . . ?
C6 C5A C12A C8A -49.0(6) . . . . ?
C6 C5A C12A C12 78.2(6) . . . . ?
C6 C7 C8 C8A 57.2(6) . . . . ?
C6M C6 C7 C8 177.6(5) . . . . ?
C7 C8 C8A C9 -178.8(4) . . . . ?
C7 C8 C8A C12A -52.1(6) . . . . ?
C8 C8A C9 C9M -51.7(6) . . . . ?
C8 C8A C9 C10 73.9(6) . . . . ?
C8 C8A C12A O1 162.0(4) . . . . ?
C8 C8A C12A C5A 47.9(6) . . . . ?
C8 C8A C12A C12 -79.4(6) . . . . ?
C8A C9 C10 O11 62.6(5) . . . . ?
C8A C9 C10 O14 179.5(4) . . . . ?
C9 C8A C12A O1 -70.4(5) . . . . ?
C9 C8A C12A C5A 175.6(4) . . . . ?
C9 C8A C12A C12 48.3(6) . . . . ?
C9 C10 O11 C12 -65.4(5) . . . . ?
C9 C10 O14 C15 164.7(4) . . . . ?
C9M C9 C10 O11 -171.4(4) . . . . ?
C9M C9 C10 O14 -54.4(6) . . . . ?
C10 O11 C12 C12A 57.1(5) . . . . ?
C10 O11 C12 O13 -177.3(4) . . . . ?
C10 O14 C15 O16 6.5(8) . . . . ?
C10 O14 C15 C17 -170.2(4) . . . . ?
O11 C10 O14 C15 -75.9(5) . . . . ?
O11 C12 C12A O1 66.7(6) . . . . ?
O11 C12 C12A C5A -176.0(4) . . . . ?
O11 C12 C12A C8A -48.5(6) . . . . ?
O11 C12 O13 C3 -97.3(5) . . . . ?
C12A O1 O2 C3 44.0(5) . . . . ?
C12A C5A C6 C6M 177.5(4) . . . . ?
C12A C5A C6 C7 53.5(6) . . . . ?
C12A C8A C9 C9M -179.7(5) . . . . ?
C12A C8A C9 C10 -54.0(6) . . . . ?
C12A C12 O13 C3 26.5(6) . . . . ?
O13 C3 C4 C5 26.4(7) . . . . ?
O13 C12 C12A O1 -53.3(6) . . . . ?
O13 C12 C12A C5A 64.1(6) . . . . ?
O13 C12 C12A C8A -168.4(4) . . . . ?
O14 C10 O11 C12 176.1(4) . . . . ?
O14 C15 C17 C18 -171.1(5) . . . . ?
C15 C17 C18 C19 -173.5(5) . . . . ?
O16 C15 C17 C18 12.3(8) . . . . ?
C17 C18 C19 O20 10.5(9) . . . . ?
C17 C18 C19 O21 -170.9(6) . . . . ?

loop_
_twin_individual_id
_twin_individual_mass_fraction_refined
_oxdiff_twin_reflns_isolated
_oxdiff_twin_reflns_overlapped
_twin_individual_twin_lattice_type
_twin_individual_twin_matrix_11
_twin_individual_twin_matrix_12
_twin_individual_twin_matrix_13
_twin_individual_twin_matrix_21
_twin_individual_twin_matrix_22
_twin_individual_twin_matrix_23
_twin_individual_twin_matrix_31
_twin_individual_twin_matrix_32
_twin_individual_twin_matrix_33
1 0.448(3) 5152 7450 ref 1.0000 0.0000 0.0000 0.0000 1.0000 0.0000 0.0000 0.0000 1.0000
2 0.552(3) 4528 7450 nmt 1.0016 -0.0180 0.0087 0.0058 0.9997 -0.0199 -0.0187 0.0938 0.9976

loop_
_exptl_oxdiff_crystal_face_indexfrac_h
_exptl_oxdiff_crystal_face_indexfrac_k
_exptl_oxdiff_crystal_face_indexfrac_l
_exptl_oxdiff_crystal_face_x
_exptl_oxdiff_crystal_face_y
_exptl_oxdiff_crystal_face_z
1.0005 0.0044 -0.0174 -0.1257 0.0153 0.0754
-1.0005 -0.0044 0.0174 0.1257 -0.0153 -0.0754
-0.0095 1.0048 -1.9686 0.1711 0.0409 0.2254
0.0095 -1.0048 1.9686 -0.1711 -0.0409 -0.2254
-0.9959 -1.9810 -2.0658 0.0599 -0.4648 -0.1506
0.0001 0.9828 2.0450 -0.0132 0.2860 -0.0250
1.9893 2.0018 -0.9618 -0.0474 0.2962 0.4139
2.0009 -0.9741 -2.0798 -0.2382 -0.2554 0.1758
-1.9915 -1.0135 2.0034 0.0803 -0.0715 -0.3762
2.0080 -1.9734 -1.1146 -0.3632 -0.3576 0.0130
-0.0047 0.9938 0.0382 0.0789 0.1635 0.1002
1.0051 -1.9723 -2.1006 -0.1914 -0.4341 0.0002
-0.9863 -2.0030 1.9478 -0.1243 -0.2197 -0.4011
0.9957 0.0154 -2.0242 -0.0335 -0.1072 0.2006
-0.0024 0.0055 -1.0034 0.0461 -0.0613 0.0626
0.0024 -0.0055 1.0034 -0.0461 0.0613 -0.0626
1.0053 -0.0066 1.9894 -0.2178 0.1379 -0.0498
0.0070 -1.9821 -1.0798 -0.1118 -0.3882 -0.1378
-1.0053 0.0066 -1.9894 0.2178 -0.1379 0.0498
